data_7105870
loop_
_publ_author_name
'Emma McCabe'
'David Free'
'John Evans'

_publ_section_title
;
 A new iron oxyselenide Ce2O2FeSe2: synthesis and characterisation
;
_journal_name_full Chem.Commun.
_journal_page_first 1261
_journal_paper_doi 10.1039/c0cc03477k
_journal_volume 47
_journal_year 2011
_chemical_formula_sum 'Ce2 Fe O2 Se2'
_chemical_formula_weight 525.987
_space_group_IT_number 1
_symmetry_space_group_name_Hall 'P 1'
_symmetry_space_group_name_H-M 'P 1'
_cell_angle_alpha 90
_cell_angle_beta 90
_cell_angle_gamma 90
_cell_formula_units_Z 16
_cell_length_a 5.679836(31)
_cell_length_b 11.411299(69)
_cell_length_c 34.57185(21)
_cell_measurement_temperature 12
_cell_volume 2240.75(2)
_diffrn_ambient_temperature 12
_cod_data_source_file C0CC03477K.TXT
_cod_data_source_block Ce2O2FeSe2_12K
_cod_original_cell_volume 2240.750(23)
_cod_original_sg_symbol_H-M P1
_cod_original_formula_sum Ce2O2FeSe2
_cod_database_code 7105870

loop_
_symmetry_equiv_pos_as_xyz
'x, y, z'

loop_
_atom_site_label
_atom_site_fract_x
_atom_site_fract_y
_atom_site_fract_z
_atom_site_occupancy
_atom_site_B_iso_or_equiv
Ce1_1 0 0.12584(15) 0.840132(13) 1 0.012(21)
Ce1_2 0 0.12584(15) 0.340132(13) 1 0.012(21)
Ce1_3 0 0.62584(15) 0.840132(13) 1 0.012(21)
Ce1_4 0 0.62584(15) 0.340132(13) 1 0.012(21)
Ce1_5 0.5 0.37584(15) 0.090132(13) 1 0.012(21)
Ce1_6 0.5 0.37584(15) 0.590132(13) 1 0.012(21)
Ce1_7 0.5 0.87584(15) 0.090132(13) 1 0.012(21)
Ce1_8 0.5 0.87584(15) 0.590132(13) 1 0.012(21)
Ce1_9 0.5 0.12584(15) 0.159868(13) 1 0.012(21)
Ce1_10 0.5 0.12584(15) 0.659868(13) 1 0.012(21)
Ce1_11 0.5 0.62584(15) 0.159868(13) 1 0.012(21)
Ce1_12 0.5 0.62584(15) 0.659868(13) 1 0.012(21)
Ce1_13 0 0.37584(15) 0.409868(13) 1 0.012(21)
Ce1_14 0 0.37584(15) 0.909868(13) 1 0.012(21)
Ce1_15 0 0.87584(15) 0.409868(13) 1 0.012(21)
Ce1_16 0 0.87584(15) 0.909868(13) 1 0.012(21)
Ce1_17 0.5 0.87416(15) 0.840132(13) 1 0.012(21)
Ce1_18 0.5 0.87416(15) 0.340132(13) 1 0.012(21)
Ce1_19 0.5 0.37416(15) 0.840132(13) 1 0.012(21)
Ce1_20 0.5 0.37416(15) 0.340132(13) 1 0.012(21)
Ce1_21 0 0.12416(15) 0.090132(13) 1 0.012(21)
Ce1_22 0 0.12416(15) 0.590132(13) 1 0.012(21)
Ce1_23 0 0.62416(15) 0.090132(13) 1 0.012(21)
Ce1_24 0 0.62416(15) 0.590132(13) 1 0.012(21)
Ce1_25 0 0.87416(15) 0.159868(13) 1 0.012(21)
Ce1_26 0 0.87416(15) 0.659868(13) 1 0.012(21)
Ce1_27 0 0.37416(15) 0.159868(13) 1 0.012(21)
Ce1_28 0 0.37416(15) 0.659868(13) 1 0.012(21)
Ce1_29 0.5 0.12416(15) 0.409868(13) 1 0.012(21)
Ce1_30 0.5 0.12416(15) 0.909868(13) 1 0.012(21)
Ce1_31 0.5 0.62416(15) 0.409868(13) 1 0.012(21)
Ce1_32 0.5 0.62416(15) 0.909868(13) 1 0.012(21)
Fe1_1 0.75 0.25 0 0.031 0.059(14)
Fe1_2 0.75 0.25 0.5 0.031 0.059(14)
Fe1_3 0.75 0.75 0 0.031 0.059(14)
Fe1_4 0.75 0.75 0.5 0.031 0.059(14)
Fe1_5 0.25 0.5 0.25 0.031 0.059(14)
Fe1_6 0.25 0.5 0.75 0.031 0.059(14)
Fe1_7 0.25 0 0.25 0.031 0.059(14)
Fe1_8 0.25 0 0.75 0.031 0.059(14)
Fe1_9 0.25 0.75 0 0.031 0.059(14)
Fe1_10 0.25 0.75 0.5 0.031 0.059(14)
Fe1_11 0.25 0.25 0 0.031 0.059(14)
Fe1_12 0.25 0.25 0.5 0.031 0.059(14)
Fe1_13 0.75 0 0.25 0.031 0.059(14)
Fe1_14 0.75 0 0.75 0.031 0.059(14)
Fe1_15 0.75 0.5 0.25 0.031 0.059(14)
Fe1_16 0.75 0.5 0.75 0.031 0.059(14)
Fe2_1 0.75 0 0 0.969 0.059(14)
Fe2_2 0.75 0 0.5 0.969 0.059(14)
Fe2_3 0.75 0.5 0 0.969 0.059(14)
Fe2_4 0.75 0.5 0.5 0.969 0.059(14)
Fe2_5 0.25 0.25 0.25 0.969 0.059(14)
Fe2_6 0.25 0.25 0.75 0.969 0.059(14)
Fe2_7 0.25 0.75 0.25 0.969 0.059(14)
Fe2_8 0.25 0.75 0.75 0.969 0.059(14)
Fe2_9 0.25 0 0 0.969 0.059(14)
Fe2_10 0.25 0 0.5 0.969 0.059(14)
Fe2_11 0.25 0.5 0 0.969 0.059(14)
Fe2_12 0.25 0.5 0.5 0.969 0.059(14)
Fe2_13 0.75 0.25 0.25 0.969 0.059(14)
Fe2_14 0.75 0.25 0.75 0.969 0.059(14)
Fe2_15 0.75 0.75 0.25 0.969 0.059(14)
Fe2_16 0.75 0.75 0.75 0.969 0.059(14)
O1_1 0.75 0 0.874043(42) 1 0.258(25)
O1_2 0.75 0 0.374043(42) 1 0.258(25)
O1_3 0.75 0.5 0.874043(42) 1 0.258(25)
O1_4 0.75 0.5 0.374043(42) 1 0.258(25)
O1_5 0.25 0.25 0.124033(42) 1 0.258(25)
O1_6 0.25 0.25 0.624043(42) 1 0.258(25)
O1_7 0.25 0.75 0.124033(42) 1 0.258(25)
O1_8 0.25 0.75 0.624043(42) 1 0.258(25)
O1_9 0.75 0 0.125957(42) 1 0.258(25)
O1_10 0.75 0 0.625957(42) 1 0.258(25)
O1_11 0.75 0.5 0.125957(42) 1 0.258(25)
O1_12 0.75 0.5 0.625957(42) 1 0.258(25)
O1_13 0.25 0.25 0.375957(42) 1 0.258(25)
O1_14 0.25 0.25 0.875957(42) 1 0.258(25)
O1_15 0.25 0.75 0.375957(42) 1 0.258(25)
O1_16 0.25 0.75 0.875957(42) 1 0.258(25)
O1_17 0.25 0 0.125957(42) 1 0.258(25)
O1_18 0.25 0 0.625957(42) 1 0.258(25)
O1_19 0.25 0.5 0.125957(42) 1 0.258(25)
O1_20 0.25 0.5 0.625957(42) 1 0.258(25)
O1_21 0.75 0.25 0.375957(42) 1 0.258(25)
O1_22 0.75 0.25 0.875957(42) 1 0.258(25)
O1_23 0.75 0.75 0.375957(42) 1 0.258(25)
O1_24 0.75 0.75 0.875957(42) 1 0.258(25)
O1_25 0.25 0 0.874043(42) 1 0.258(25)
O1_26 0.25 0 0.374043(42) 1 0.258(25)
O1_27 0.25 0.5 0.874043(42) 1 0.258(25)
O1_28 0.25 0.5 0.374043(42) 1 0.258(25)
O1_29 0.75 0.25 0.124033(42) 1 0.258(25)
O1_30 0.75 0.25 0.624043(42) 1 0.258(25)
O1_31 0.75 0.75 0.124033(42) 1 0.258(25)
O1_32 0.75 0.75 0.624043(42) 1 0.258(25)
Se1_1 0 0.87105(12) 0.791325(19) 1 0.106(19)
Se1_2 0 0.87105(12) 0.291325(19) 1 0.106(19)
Se1_3 0 0.37105(12) 0.791325(19) 1 0.106(19)
Se1_4 0 0.37105(12) 0.291325(19) 1 0.106(19)
Se1_5 0.5 0.12105(12) 0.041325(19) 1 0.106(19)
Se1_6 0.5 0.12105(12) 0.541325(19) 1 0.106(19)
Se1_7 0.5 0.62105(12) 0.041325(19) 1 0.106(19)
Se1_8 0.5 0.62105(12) 0.541325(19) 1 0.106(19)
Se1_9 0.5 0.87105(12) 0.208675(19) 1 0.106(19)
Se1_10 0.5 0.87105(12) 0.708675(19) 1 0.106(19)
Se1_11 0.5 0.37105(12) 0.208675(19) 1 0.106(19)
Se1_12 0.5 0.37105(12) 0.708675(19) 1 0.106(19)
Se1_13 0 0.12105(12) 0.458675(19) 1 0.106(19)
Se1_14 0 0.12105(12) -0.041325(19) 1 0.106(19)
Se1_15 0 0.62105(12) 0.458675(19) 1 0.106(19)
Se1_16 0 0.62105(12) -0.041325(19) 1 0.106(19)
Se1_17 0.5 0.12895(12) 0.791325(19) 1 0.106(19)
Se1_18 0.5 0.12895(12) 0.291325(19) 1 0.106(19)
Se1_19 0.5 0.62895(12) 0.791325(19) 1 0.106(19)
Se1_20 0.5 0.62895(12) 0.291325(19) 1 0.106(19)
Se1_21 0 0.37895(12) 0.041325(19) 1 0.106(19)
Se1_22 0 0.37895(12) 0.541325(19) 1 0.106(19)
Se1_23 0 0.87895(12) 0.041325(19) 1 0.106(19)
Se1_24 0 0.87895(12) 0.541325(19) 1 0.106(19)
Se1_25 0 0.12895(12) 0.208675(19) 1 0.106(19)
Se1_26 0 0.12895(12) 0.708675(19) 1 0.106(19)
Se1_27 0 0.62895(12) 0.208675(19) 1 0.106(19)
Se1_28 0 0.62895(12) 0.708675(19) 1 0.106(19)
Se1_29 0.5 0.37895(12) 0.458675(19) 1 0.106(19)
Se1_30 0.5 0.37895(12) -0.041325(19) 1 0.106(19)
Se1_31 0.5 0.87895(12) 0.458675(19) 1 0.106(19)
Se1_32 0.5 0.87895(12) -0.041325(19) 1 0.106(19)
